data_2229040
loop_
_publ_author_name
'Zhu, Run-Qiang'

_publ_section_title
;
 1-Chloromethyl-1,4-diazoniabicyclo[2.2.2]octane
 bis(hexafluorophosphate)
;
_journal_coeditor_code FJ2377
_journal_issue 2
_journal_name_full 'Acta Crystallographica Section E'
_journal_page_first o346
_journal_paper_doi 10.1107/S1600536811000390
_journal_volume 67
_journal_year 2011
_chemical_formula_iupac 'C7 H15 Cl N2 2+, 2P F6 -'
_chemical_formula_moiety 'C7 H15 Cl N2 2+, 2(F6 P -)'
_chemical_formula_sum 'C7 H15 Cl F12 N2 P2'
_chemical_formula_weight 452.6
_chemical_name_systematic
;
1-Chloromethyl-1,4-diazoniabicyclo[2.2.2]octane bis(hexafluorophosphate)
;
_space_group_IT_number 61
_symmetry_cell_setting orthorhombic
_symmetry_space_group_name_Hall '-P 2ac 2ab'
_symmetry_space_group_name_H-M 'P b c a'
_atom_sites_solution_hydrogens geom
_atom_sites_solution_primary direct
_atom_sites_solution_secondary difmap
_audit_creation_method SHELXL-97
_cell_angle_alpha 90.00
_cell_angle_beta 90.00
_cell_angle_gamma 90.00
_cell_formula_units_Z 8
_cell_length_a 14.414(8)
_cell_length_b 12.976(7)
_cell_length_c 16.115(9)
_cell_measurement_reflns_used 6697
_cell_measurement_temperature 293(2)
_cell_measurement_theta_max 27.4816
_cell_measurement_theta_min 2.4596
_cell_volume 3014(3)
_computing_cell_refinement 'CrystalClear (Rigaku, 2005)'
_computing_data_collection 'CrystalClear (Rigaku, 2005)'
_computing_data_reduction 'CrystalClear (Rigaku, 2005)'
_computing_molecular_graphics 'SHELXTL (Sheldrick, 2008)'
_computing_publication_material 'SHELXL97 (Sheldrick, 2008)'
_computing_structure_refinement 'SHELXL97 (Sheldrick, 2008)'
_computing_structure_solution 'SHELXS97 (Sheldrick, 2008)'
_diffrn_ambient_temperature 293(2)
_diffrn_measured_fraction_theta_full 0.997
_diffrn_measured_fraction_theta_max 0.997
_diffrn_measurement_device_type 'Rigaku SCXmini'
_diffrn_measurement_method 'CCD Profile fitting'
_diffrn_radiation_monochromator graphite
_diffrn_radiation_source 'fine-focus sealed tube'
_diffrn_radiation_type MoK\a
_diffrn_radiation_wavelength 0.71073
_diffrn_reflns_av_R_equivalents 0.0500
_diffrn_reflns_av_sigmaI/netI 0.0295
_diffrn_reflns_limit_h_max 18
_diffrn_reflns_limit_h_min -18
_diffrn_reflns_limit_k_max 16
_diffrn_reflns_limit_k_min -16
_diffrn_reflns_limit_l_max 20
_diffrn_reflns_limit_l_min -20
_diffrn_reflns_number 30798
_diffrn_reflns_theta_full 27.46
_diffrn_reflns_theta_max 27.46
_diffrn_reflns_theta_min 2.46
_exptl_absorpt_coefficient_mu 0.596
_exptl_absorpt_correction_T_max 0.888
_exptl_absorpt_correction_T_min 0.836
_exptl_absorpt_correction_type multi-scan
_exptl_absorpt_process_details '(CrystalClear; Rigaku, 2005)'
_exptl_crystal_colour Colorless
_exptl_crystal_density_diffrn 1.995
_exptl_crystal_density_method 'not measured'
_exptl_crystal_description Prism
_exptl_crystal_F_000 1808
_exptl_crystal_size_max 0.3000
_exptl_crystal_size_mid 0.2500
_exptl_crystal_size_min 0.2000
_refine_diff_density_max 0.581
_refine_diff_density_min -0.458
_refine_ls_extinction_coef 0.00140(10)
_refine_ls_extinction_method 'SHELXL97 (Sheldrick, 2008)'
_refine_ls_goodness_of_fit_ref 1.239
_refine_ls_hydrogen_treatment constr
_refine_ls_matrix_type full
_refine_ls_number_parameters 217
_refine_ls_number_reflns 3447
_refine_ls_number_restraints 0
_refine_ls_restrained_S_all 1.239
_refine_ls_R_factor_all 0.0610
_refine_ls_R_factor_gt 0.0560
_refine_ls_shift/su_max 0.000
_refine_ls_shift/su_mean 0.000
_refine_ls_structure_factor_coef Fsqd
_refine_ls_weighting_details 'calc w=1/[\s^2^(Fo^2^)+(0.0625P)^2^+3.8206P] where P=(Fo^2^+2Fc^2^)/3'
_refine_ls_weighting_scheme calc
_refine_ls_wR_factor_gt 0.1422
_refine_ls_wR_factor_ref 0.1459
_reflns_number_gt 3197
_reflns_number_total 3447
_reflns_threshold_expression I>2sigma(I)
_cod_data_source_file fj2377.cif
_cod_data_source_block I
_cod_database_code 2229040
_cod_database_fobs_code 2229040

loop_
_symmetry_equiv_pos_as_xyz
'x, y, z'
'-x+1/2, -y, z+1/2'
'-x, y+1/2, -z+1/2'
'x+1/2, -y+1/2, -z'
'-x, -y, -z'
'x-1/2, y, -z-1/2'
'x, -y-1/2, z-1/2'
'-x-1/2, y-1/2, z'

loop_
_atom_site_type_symbol
_atom_site_label
_atom_site_fract_x
_atom_site_fract_y
_atom_site_fract_z
_atom_site_U_iso_or_equiv
_atom_site_adp_type
_atom_site_calc_flag
_atom_site_refinement_flags
_atom_site_occupancy
_atom_site_disorder_assembly
_atom_site_disorder_group
P P1 0.10243(5) 0.80778(6) 0.38500(5) 0.01982(19) Uani d . 1 . .
P P2 0.25717(5) 0.96221(6) 0.14312(5) 0.01997(19) Uani d . 1 . .
F F8 0.19471(13) 0.87588(16) 0.38218(13) 0.0359(5) Uani d . 1 . .
F F9 0.06202(13) 0.87478(14) 0.30870(11) 0.0293(4) Uani d . 1 . .
F F11 0.05718(12) 0.88833(14) 0.44911(11) 0.0268(4) Uani d . 1 . .
F F10 0.00885(13) 0.74127(15) 0.38738(13) 0.0331(4) Uani d . 1 . .
F F7 0.14303(13) 0.74224(16) 0.46061(11) 0.0343(5) Uani d . 1 . .
F F12 0.14650(13) 0.72793(15) 0.32030(12) 0.0322(4) Uani d . 1 . .
F F3 0.15177(12) 1.00058(16) 0.15861(13) 0.0347(5) Uani d . 1 . .
F F1 0.23000(15) 0.92628(16) 0.05253(11) 0.0363(5) Uani d . 1 . .
F F4 0.28151(16) 0.99851(17) 0.23639(13) 0.0430(6) Uani d . 1 . .
F F2 0.36096(14) 0.92349(19) 0.13078(16) 0.0479(6) Uani d . 1 . .
F F5 0.22953(16) 0.85130(15) 0.17743(14) 0.0421(5) Uani d . 1 . .
F F6 0.28287(17) 1.07397(16) 0.11115(15) 0.0465(6) Uani d . 1 . .
Cl Cl1 0.09951(6) 0.45726(7) 0.44115(7) 0.0419(3) Uani d . 1 . .
N N1 0.05494(16) 0.26975(18) 0.37949(15) 0.0189(5) Uani d . 1 . .
N N2 0.11243(16) 0.10322(19) 0.31629(15) 0.0206(5) Uani d . 1 . .
H H2C 0.1332 0.0434 0.2933 0.025 Uiso calc R 1 . .
C C5 -0.02655(19) 0.2006(2) 0.35656(18) 0.0207(6) Uani d . 1 . .
H H5A -0.0654 0.1896 0.4049 0.025 Uiso calc R 1 . .
H H5B -0.0638 0.2336 0.3141 0.025 Uiso calc R 1 . .
C C1 0.1107(2) 0.2924(2) 0.30230(19) 0.0224(6) Uani d . 1 . .
H H1A 0.1657 0.3316 0.3168 0.027 Uiso calc R 1 . .
H H1B 0.0740 0.3333 0.2641 0.027 Uiso calc R 1 . .
C C3 0.1568(2) 0.1167(2) 0.39967(18) 0.0278(7) Uani d . 1 . .
H H3A 0.2234 0.1239 0.3935 0.033 Uiso calc R 1 . .
H H3B 0.1446 0.0569 0.4341 0.033 Uiso calc R 1 . .
C C7 0.0138(2) 0.3663(2) 0.4162(2) 0.0266(6) Uani d . 1 . .
H H7A -0.0207 0.3486 0.4660 0.032 Uiso calc R 1 . .
H H7B -0.0293 0.3964 0.3769 0.032 Uiso calc R 1 . .
C C2 0.1390(2) 0.1914(2) 0.2609(2) 0.0280(7) Uani d . 1 . .
H H2A 0.1080 0.1847 0.2077 0.034 Uiso calc R 1 . .
H H2B 0.2054 0.1908 0.2513 0.034 Uiso calc R 1 . .
C C4 0.1162(2) 0.2138(2) 0.44068(18) 0.0232(6) Uani d . 1 . .
H H4A 0.0804 0.1946 0.4892 0.028 Uiso calc R 1 . .
H H4B 0.1662 0.2588 0.4584 0.028 Uiso calc R 1 . .
C C6 0.0090(2) 0.0978(3) 0.3247(3) 0.0364(8) Uani d . 1 . .
H H6A -0.0078 0.0434 0.3631 0.044 Uiso calc R 1 . .
H H6B -0.0188 0.0825 0.2713 0.044 Uiso calc R 1 . .

loop_
_atom_site_aniso_label
_atom_site_aniso_U_11
_atom_site_aniso_U_22
_atom_site_aniso_U_33
_atom_site_aniso_U_12
_atom_site_aniso_U_13
_atom_site_aniso_U_23
P1 0.0173(4) 0.0238(4) 0.0184(4) 0.0025(3) 0.0000(3) 0.0006(3)
P2 0.0181(4) 0.0220(4) 0.0198(4) -0.0001(3) 0.0000(3) -0.0018(3)
F8 0.0217(9) 0.0451(12) 0.0410(11) -0.0067(8) 0.0054(8) -0.0014(9)
F9 0.0340(10) 0.0322(10) 0.0218(9) 0.0108(8) -0.0020(7) 0.0035(7)
F11 0.0282(9) 0.0286(9) 0.0235(9) 0.0024(7) 0.0050(7) -0.0028(7)
F10 0.0264(9) 0.0311(10) 0.0419(11) -0.0074(8) 0.0020(8) -0.0041(9)
F7 0.0372(10) 0.0422(11) 0.0235(9) 0.0133(9) -0.0027(8) 0.0073(8)
F12 0.0367(10) 0.0335(10) 0.0265(10) 0.0142(8) 0.0038(8) -0.0031(8)
F3 0.0199(9) 0.0403(11) 0.0440(11) 0.0016(8) 0.0030(8) -0.0162(9)
F1 0.0466(12) 0.0429(11) 0.0195(9) 0.0112(10) -0.0053(8) -0.0082(8)
F4 0.0560(14) 0.0420(12) 0.0310(11) 0.0127(10) -0.0191(10) -0.0121(9)
F2 0.0208(10) 0.0539(14) 0.0690(16) 0.0064(9) -0.0004(10) -0.0187(12)
F5 0.0614(14) 0.0256(10) 0.0392(11) -0.0020(10) 0.0077(10) 0.0035(9)
F6 0.0572(14) 0.0280(10) 0.0544(14) -0.0099(10) 0.0148(11) 0.0055(10)
Cl1 0.0285(4) 0.0331(4) 0.0641(6) -0.0071(3) 0.0121(4) -0.0250(4)
N1 0.0164(11) 0.0205(11) 0.0199(11) -0.0001(9) 0.0005(9) -0.0011(9)
N2 0.0191(12) 0.0200(11) 0.0227(12) 0.0001(9) 0.0003(9) -0.0010(10)
C5 0.0159(13) 0.0237(14) 0.0225(14) -0.0027(10) -0.0020(10) -0.0003(11)
C1 0.0218(14) 0.0202(13) 0.0252(14) -0.0011(11) 0.0051(11) 0.0007(11)
C3 0.0348(17) 0.0266(15) 0.0220(14) 0.0078(13) -0.0052(12) 0.0007(12)
C7 0.0204(14) 0.0213(14) 0.0382(17) 0.0025(11) 0.0046(12) -0.0076(13)
C2 0.0377(17) 0.0239(15) 0.0223(15) 0.0035(13) 0.0074(13) 0.0043(12)
C4 0.0200(13) 0.0294(15) 0.0201(13) 0.0005(12) -0.0014(11) -0.0014(11)
C6 0.0190(15) 0.0282(16) 0.062(2) -0.0040(13) -0.0030(15) -0.0145(16)

loop_
_atom_type_symbol
_atom_type_description
_atom_type_scat_dispersion_real
_atom_type_scat_dispersion_imag
_atom_type_scat_source
C C 0.0033 0.0016 'International Tables Vol C Tables 4.2.6.8 and 6.1.1.4'
H H 0.0000 0.0000 'International Tables Vol C Tables 4.2.6.8 and 6.1.1.4'
N N 0.0061 0.0033 'International Tables Vol C Tables 4.2.6.8 and 6.1.1.4'
O O 0.0106 0.0060 'International Tables Vol C Tables 4.2.6.8 and 6.1.1.4'
F F 0.0171 0.0103 'International Tables Vol C Tables 4.2.6.8 and 6.1.1.4'
P P 0.1023 0.0942 'International Tables Vol C Tables 4.2.6.8 and 6.1.1.4'
Cl Cl 0.1484 0.1585 'International Tables Vol C Tables 4.2.6.8 and 6.1.1.4'

loop_
_geom_angle_atom_site_label_1
_geom_angle_atom_site_label_2
_geom_angle_atom_site_label_3
_geom_angle_site_symmetry_1
_geom_angle_site_symmetry_3
_geom_angle
_geom_angle_publ_flag
F7 P1 F8 . . 90.65(12) ?
F7 P1 F12 . . 90.40(11) ?
F8 P1 F12 . . 90.53(12) ?
F7 P1 F10 . . 90.19(12) ?
F8 P1 F10 . . 178.98(12) ?
F12 P1 F10 . . 90.06(11) ?
F7 P1 F11 . . 90.26(11) ?
F8 P1 F11 . . 89.79(11) ?
F12 P1 F11 . . 179.26(11) ?
F10 P1 F11 . . 89.62(11) ?
F7 P1 F9 . . 179.52(13) ?
F8 P1 F9 . . 88.90(11) ?
F12 P1 F9 . . 89.75(11) ?
F10 P1 F9 . . 90.26(11) ?
F11 P1 F9 . . 89.59(10) ?
F1 P2 F6 . . 91.58(13) ?
F1 P2 F2 . . 91.39(12) ?
F6 P2 F2 . . 91.64(14) ?
F1 P2 F5 . . 89.54(12) ?
F6 P2 F5 . . 178.30(13) ?
F2 P2 F5 . . 89.61(13) ?
F1 P2 F4 . . 178.20(13) ?
F6 P2 F4 . . 89.13(13) ?
F2 P2 F4 . . 90.24(13) ?
F5 P2 F4 . . 89.71(13) ?
F1 P2 F3 . . 90.03(11) ?
F6 P2 F3 . . 89.32(13) ?
F2 P2 F3 . . 178.26(14) ?
F5 P2 F3 . . 89.40(12) ?
F4 P2 F3 . . 88.32(11) ?
C7 N1 C4 . . 111.9(2) ?
C7 N1 C1 . . 111.8(2) ?
C4 N1 C1 . . 108.7(2) ?
C7 N1 C5 . . 106.3(2) ?
C4 N1 C5 . . 109.0(2) ?
C1 N1 C5 . . 109.0(2) ?
C6 N2 C3 . . 110.4(3) ?
C6 N2 C2 . . 110.1(3) ?
C3 N2 C2 . . 109.6(2) ?
C6 N2 H2C . . 108.9 ?
C3 N2 H2C . . 108.9 ?
C2 N2 H2C . . 108.9 ?
C6 C5 N1 . . 109.8(2) ?
C6 C5 H5A . . 109.7 ?
N1 C5 H5A . . 109.7 ?
C6 C5 H5B . . 109.7 ?
N1 C5 H5B . . 109.7 ?
H5A C5 H5B . . 108.2 ?
N1 C1 C2 . . 109.6(2) ?
N1 C1 H1A . . 109.8 ?
C2 C1 H1A . . 109.8 ?
N1 C1 H1B . . 109.8 ?
C2 C1 H1B . . 109.8 ?
H1A C1 H1B . . 108.2 ?
N2 C3 C4 . . 108.6(2) ?
N2 C3 H3A . . 110.0 ?
C4 C3 H3A . . 110.0 ?
N2 C3 H3B . . 110.0 ?
C4 C3 H3B . . 110.0 ?
H3A C3 H3B . . 108.3 ?
N1 C7 Cl1 . . 111.8(2) ?
N1 C7 H7A . . 109.3 ?
Cl1 C7 H7A . . 109.3 ?
N1 C7 H7B . . 109.3 ?
Cl1 C7 H7B . . 109.3 ?
H7A C7 H7B . . 107.9 ?
N2 C2 C1 . . 109.1(2) ?
N2 C2 H2A . . 109.9 ?
C1 C2 H2A . . 109.9 ?
N2 C2 H2B . . 109.9 ?
C1 C2 H2B . . 109.9 ?
H2A C2 H2B . . 108.3 ?
N1 C4 C3 . . 109.6(2) ?
N1 C4 H4A . . 109.8 ?
C3 C4 H4A . . 109.8 ?
N1 C4 H4B . . 109.8 ?
C3 C4 H4B . . 109.8 ?
H4A C4 H4B . . 108.2 ?
N2 C6 C5 . . 109.0(2) ?
N2 C6 H6A . . 109.9 ?
C5 C6 H6A . . 109.9 ?
N2 C6 H6B . . 109.9 ?
C5 C6 H6B . . 109.9 ?
H6A C6 H6B . . 108.3 ?

loop_
_geom_bond_atom_site_label_1
_geom_bond_atom_site_label_2
_geom_bond_site_symmetry_2
_geom_bond_distance
_geom_bond_publ_flag
P1 F7 . 1.597(2) ?
P1 F8 . 1.598(2) ?
P1 F12 . 1.601(2) ?
P1 F10 . 1.602(2) ?
P1 F11 . 1.6079(19) ?
P1 F9 . 1.6147(19) ?
P2 F1 . 1.582(2) ?
P2 F6 . 1.583(2) ?
P2 F2 . 1.591(2) ?
P2 F5 . 1.592(2) ?
P2 F4 . 1.614(2) ?
P2 F3 . 1.618(2) ?
Cl1 C7 . 1.756(3) ?
N1 C7 . 1.507(4) ?
N1 C4 . 1.510(4) ?
N1 C1 . 1.510(4) ?
N1 C5 . 1.524(3) ?
N2 C6 . 1.498(4) ?
N2 C3 . 1.498(4) ?
N2 C2 . 1.501(4) ?
N2 H2C . 0.9100 ?
C5 C6 . 1.518(4) ?
C5 H5A . 0.9700 ?
C5 H5B . 0.9700 ?
C1 C2 . 1.527(4) ?
C1 H1A . 0.9700 ?
C1 H1B . 0.9700 ?
C3 C4 . 1.538(4) ?
C3 H3A . 0.9700 ?
C3 H3B . 0.9700 ?
C7 H7A . 0.9700 ?
C7 H7B . 0.9700 ?
C2 H2A . 0.9700 ?
C2 H2B . 0.9700 ?
C4 H4A . 0.9700 ?
C4 H4B . 0.9700 ?
C6 H6A . 0.9700 ?
C6 H6B . 0.9700 ?

loop_
_geom_hbond_atom_site_label_D
_geom_hbond_atom_site_label_H
_geom_hbond_atom_site_label_A
_geom_hbond_site_symmetry_A
_geom_hbond_distance_DH
_geom_hbond_distance_HA
_geom_hbond_distance_DA
_geom_hbond_angle_DHA
N2 H2C F3 1_545 0.91 2.26 2.924(3) 130
N2 H2C F4 1_545 0.91 2.40 3.073(3) 131
N2 H2C F9 1_545 0.91 2.43 3.055(3) 126
